data_4128718
loop_
_publ_author_name
'Gao, Wen-Xi'
'Feng, Hui-Jun'
'Lin, Yue-Jian'
'Jin, Guo-Xin'

_publ_section_title
;
 Covalent Post-assembly Modification Triggers Structural Transformations
 of Borromean Rings.
;
_journal_issue 23
_journal_name_full 'Journal of the American Chemical Society'
_journal_page_first 9160
_journal_page_last 9164
_journal_paper_doi 10.1021/jacs.9b02985
_journal_volume 141
_journal_year 2019
_chemical_formula_sum 'C76 H93 Cl4 F12 N8 O14.5 Rh4 S4'
_chemical_formula_weight 2260.26
_space_group_crystal_system triclinic
_space_group_IT_number 2
_space_group_name_Hall '-P 1'
_space_group_name_H-M_alt 'P -1'
_atom_sites_solution_hydrogens geom
_audit_creation_method SHELXL-2016/6
_cell_angle_alpha 91.4880(10)
_cell_angle_beta 100.9610(10)
_cell_angle_gamma 102.2630(10)
_cell_formula_units_Z 2
_cell_length_a 12.2462(4)
_cell_length_b 18.9725(6)
_cell_length_c 20.7122(6)
_cell_measurement_reflns_used 9697
_cell_measurement_temperature 173(2)
_cell_measurement_theta_max 54.88
_cell_measurement_theta_min 3.44
_cell_volume 4605.6(2)
_computing_cell_refinement 'Bruker SAINT'
_computing_data_collection 'Bruker APEX2'
_computing_data_reduction 'Bruker SAINT'
_computing_molecular_graphics 'Bruker SHELXTL'
_computing_publication_material 'Bruker SHELXTL'
_computing_structure_refinement 'SHELXL-2016/6 (Sheldrick, 2016)'
_computing_structure_solution 'SHELXT 2014/5 (Sheldrick, 2014)'
_diffrn_ambient_temperature 173(2)
_diffrn_measured_fraction_theta_full 0.988
_diffrn_measured_fraction_theta_max 0.987
_diffrn_measurement_device_type 'Bruker APEX-II CCD'
_diffrn_measurement_method '\f and \w scans'
_diffrn_radiation_type GaK\a
_diffrn_radiation_wavelength 1.34138
_diffrn_reflns_av_R_equivalents 0.0555
_diffrn_reflns_av_unetI/netI 0.0471
_diffrn_reflns_Laue_measured_fraction_full 0.988
_diffrn_reflns_Laue_measured_fraction_max 0.987
_diffrn_reflns_limit_h_max 14
_diffrn_reflns_limit_h_min -14
_diffrn_reflns_limit_k_max 23
_diffrn_reflns_limit_k_min -23
_diffrn_reflns_limit_l_max 24
_diffrn_reflns_limit_l_min -25
_diffrn_reflns_number 59758
_diffrn_reflns_point_group_measured_fraction_full 0.988
_diffrn_reflns_point_group_measured_fraction_max 0.987
_diffrn_reflns_theta_full 53.594
_diffrn_reflns_theta_max 54.894
_diffrn_reflns_theta_min 3.473
_exptl_absorpt_coefficient_mu 5.542
_exptl_absorpt_correction_T_max 0.751
_exptl_absorpt_correction_T_min 0.304
_exptl_absorpt_correction_type multi-scan
_exptl_absorpt_process_details sadabs
_exptl_crystal_colour yellow
_exptl_crystal_density_diffrn 1.630
_exptl_crystal_description block
_exptl_crystal_F_000 2282
_exptl_crystal_size_max 0.500
_exptl_crystal_size_mid 0.420
_exptl_crystal_size_min 0.350
_refine_diff_density_max 2.055
_refine_diff_density_min -1.835
_refine_diff_density_rms 0.159
_refine_ls_extinction_coef 0.00144(8)
_refine_ls_extinction_expression Fc^*^=kFc[1+0.001xFc^2^\l^3^/sin(2\q)]^-1/4^
_refine_ls_extinction_method 'SHELXL-2016/6 (Sheldrick 2016)'
_refine_ls_goodness_of_fit_ref 1.055
_refine_ls_hydrogen_treatment constr
_refine_ls_matrix_type full
_refine_ls_number_parameters 1225
_refine_ls_number_reflns 17265
_refine_ls_number_restraints 288
_refine_ls_restrained_S_all 1.074
_refine_ls_R_factor_all 0.0587
_refine_ls_R_factor_gt 0.0534
_refine_ls_shift/su_max 0.003
_refine_ls_shift/su_mean 0.000
_refine_ls_structure_factor_coef Fsqd
_refine_ls_weighting_details 'w=1/[\s^2^(Fo^2^)+(0.0716P)^2^+22.7131P] where P=(Fo^2^+2Fc^2^)/3'
_refine_ls_weighting_scheme calc
_refine_ls_wR_factor_gt 0.1405
_refine_ls_wR_factor_ref 0.1464
_reflns_Friedel_coverage 0.000
_reflns_number_gt 15634
_reflns_number_total 17265
_reflns_threshold_expression 'I > 2\s(I)'
_cod_data_source_file ja9b02985_si_003.cif
_cod_data_source_block ga_90305f_a
_cod_original_formula_sum 'C76 H93 Cl4 F12 N8 O14.50 Rh4 S4'
_cod_database_code 4128718
_shelx_shelxl_version_number 2016/6
_shelx_space_group_comment
; 
The symmetry employed for this shelxl refinement is uniquely defined 
by the following loop, which should always be used as a source of 
symmetry information in preference to the above space-group names. 
They are only intended as comments. 
;
_shelx_estimated_absorpt_t_min 0.168
_shelx_estimated_absorpt_t_max 0.247

loop_
_space_group_symop_operation_xyz
'x, y, z'
'-x, -y, -z'

loop_
_atom_site_label
_atom_site_type_symbol
_atom_site_fract_x
_atom_site_fract_y
_atom_site_fract_z
_atom_site_U_iso_or_equiv
_atom_site_adp_type
_atom_site_occupancy
_atom_site_site_symmetry_order
_atom_site_calc_flag
_atom_site_refinement_flags_posn
_atom_site_refinement_flags_adp
_atom_site_refinement_flags_occupancy
_atom_site_disorder_assembly
_atom_site_disorder_group
Rh1 Rh -0.01355(3) 0.15673(2) 0.86132(2) 0.02133(11) Uani 1 1 d . . . . .
Rh2 Rh 0.29956(3) -0.04546(2) 0.20513(2) 0.02216(11) Uani 1 1 d . . . . .
Cl1 Cl 0.19982(10) -0.17275(6) 0.19866(6) 0.0269(2) Uani 1 1 d . . . . .
Cl2 Cl 0.11909(10) -0.03142(6) 0.13885(5) 0.0246(2) Uani 1 1 d . . . . .
N1 N 0.0267(4) 0.1276(2) 0.77079(19) 0.0241(8) Uani 1 1 d . . . . .
N2 N 0.0805(4) 0.0928(2) 0.5390(2) 0.0288(9) Uani 1 1 d . . . . .
N3 N 0.1055(4) 0.0736(2) 0.4819(2) 0.0299(9) Uani 1 1 d . . . . .
N4 N 0.2383(4) -0.0276(2) 0.2922(2) 0.0259(9) Uani 1 1 d . . . . .
C1 C -0.0012(6) 0.2155(5) 0.9523(4) 0.064(2) Uani 1 1 d . . . . .
C2 C 0.0437(6) 0.2629(4) 0.9076(4) 0.0552(19) Uani 1 1 d . . . . .
C3 C 0.1365(6) 0.2419(4) 0.8923(3) 0.0485(17) Uani 1 1 d . . . . .
C4 C 0.1520(6) 0.1791(4) 0.9238(3) 0.0503(18) Uani 1 1 d . . . . .
C5 C 0.0666(8) 0.1633(4) 0.9632(3) 0.063(2) Uani 1 1 d . U . . .
C6 C -0.0990(11) 0.2242(8) 0.9834(6) 0.126(5) Uani 1 1 d . U . . .
H6A H -0.158325 0.237489 0.950296 0.189 Uiso 1 1 calc R U . . .
H6B H -0.072102 0.262233 1.019347 0.189 Uiso 1 1 calc R U . . .
H6C H -0.130417 0.178504 1.001046 0.189 Uiso 1 1 calc R U . . .
C7 C 0.0005(11) 0.3276(5) 0.8804(7) 0.128(5) Uani 1 1 d . U . . .
H7A H 0.029576 0.340346 0.840314 0.192 Uiso 1 1 calc R U . . .
H7B H 0.027167 0.368744 0.913352 0.192 Uiso 1 1 calc R U . . .
H7C H -0.083045 0.315563 0.869940 0.192 Uiso 1 1 calc R U . . .
C8 C 0.2129(10) 0.2788(7) 0.8494(5) 0.108(4) Uani 1 1 d . U . . .
H8A H 0.251791 0.244205 0.832725 0.163 Uiso 1 1 calc R U . . .
H8B H 0.269583 0.318969 0.875098 0.163 Uiso 1 1 calc R U . . .
H8C H 0.167435 0.297343 0.812285 0.163 Uiso 1 1 calc R U . . .
C9 C 0.2444(8) 0.1391(7) 0.9221(6) 0.100(4) Uani 1 1 d . U . . .
H9A H 0.220420 0.089858 0.935191 0.150 Uiso 1 1 calc R U . . .
H9B H 0.314021 0.164142 0.952758 0.150 Uiso 1 1 calc R U . . .
H9C H 0.259460 0.137240 0.877387 0.150 Uiso 1 1 calc R U . . .
C10 C 0.0559(11) 0.1026(6) 1.0085(5) 0.108(4) Uani 1 1 d . U . . .
H10A H -0.017296 0.096127 1.022727 0.161 Uiso 1 1 calc R U . . .
H10B H 0.118319 0.114174 1.047124 0.161 Uiso 1 1 calc R U . . .
H10C H 0.059556 0.057807 0.985120 0.161 Uiso 1 1 calc R U . . .
C11 C 0.4284(5) -0.0581(4) 0.1500(3) 0.0379(13) Uani 1 1 d . . . . .
C12 C 0.4728(5) -0.0571(3) 0.2193(3) 0.0345(12) Uani 1 1 d . . . . .
C13 C 0.4713(4) 0.0100(3) 0.2495(3) 0.0330(12) Uani 1 1 d . . . . .
C14 C 0.4203(5) 0.0521(3) 0.1996(3) 0.0345(12) Uani 1 1 d . . . . .
C15 C 0.3983(5) 0.0091(3) 0.1374(3) 0.0369(13) Uani 1 1 d . . . . .
C16 C 0.4204(6) -0.1177(4) 0.1000(4) 0.0545(18) Uani 1 1 d . . . . .
H16A H 0.404723 -0.164195 0.119783 0.082 Uiso 1 1 calc R U . . .
H16B H 0.492611 -0.111566 0.084724 0.082 Uiso 1 1 calc R U . . .
H16C H 0.358532 -0.116543 0.062536 0.082 Uiso 1 1 calc R U . . .
C17 C 0.5208(6) -0.1157(4) 0.2533(4) 0.0510(16) Uani 1 1 d . . . . .
H17A H 0.516206 -0.112649 0.299967 0.077 Uiso 1 1 calc R U . . .
H17B H 0.600660 -0.109960 0.249409 0.077 Uiso 1 1 calc R U . . .
H17C H 0.476904 -0.162892 0.232728 0.077 Uiso 1 1 calc R U . . .
C18 C 0.5146(5) 0.0349(4) 0.3203(3) 0.0430(14) Uani 1 1 d . . . . .
H18A H 0.468459 0.066786 0.333809 0.064 Uiso 1 1 calc R U . . .
H18B H 0.594282 0.061236 0.326720 0.064 Uiso 1 1 calc R U . . .
H18C H 0.509515 -0.007106 0.347129 0.064 Uiso 1 1 calc R U . . .
C19 C 0.4036(6) 0.1266(3) 0.2088(4) 0.0479(16) Uani 1 1 d . . . . .
H19A H 0.334781 0.132087 0.178155 0.072 Uiso 1 1 calc R U . . .
H19B H 0.469848 0.161366 0.199963 0.072 Uiso 1 1 calc R U . . .
H19C H 0.395259 0.135702 0.254163 0.072 Uiso 1 1 calc R U . . .
C20 C 0.3509(6) 0.0329(5) 0.0716(3) 0.0553(19) Uani 1 1 d . . . . .
H20A H 0.294782 -0.007645 0.045980 0.083 Uiso 1 1 calc R U . . .
H20B H 0.412816 0.048988 0.047950 0.083 Uiso 1 1 calc R U . . .
H20C H 0.313895 0.072857 0.077883 0.083 Uiso 1 1 calc R U . . .
C21 C 0.0178(5) 0.1679(3) 0.7185(2) 0.0274(10) Uani 1 1 d . . . . .
H21 H -0.012071 0.209916 0.721410 0.033 Uiso 1 1 calc R U . . .
C22 C 0.0497(4) 0.1511(3) 0.6609(2) 0.0254(10) Uani 1 1 d . . . . .
H22 H 0.041038 0.180643 0.624804 0.031 Uiso 1 1 calc R U . . .
C23 C 0.0950(4) 0.0903(3) 0.6561(2) 0.0232(9) Uani 1 1 d . . . . .
C24 C 0.1049(5) 0.0493(3) 0.7101(2) 0.0299(11) Uani 1 1 d . . . . .
H24 H 0.135054 0.007248 0.708581 0.036 Uiso 1 1 calc R U . . .
C25 C 0.0710(5) 0.0695(3) 0.7665(3) 0.0291(11) Uani 1 1 d . . . . .
H25 H 0.079417 0.041019 0.803465 0.035 Uiso 1 1 calc R U . . .
C26 C 0.1296(4) 0.0686(3) 0.5953(2) 0.0224(9) Uani 1 1 d . . . . .
C27 C 0.2070(4) 0.0242(3) 0.5962(2) 0.0259(10) Uani 1 1 d . . . . .
H27 H 0.241958 0.008418 0.636558 0.031 Uiso 1 1 calc R U . . .
C28 C 0.2314(4) 0.0039(3) 0.5379(2) 0.0265(10) Uani 1 1 d . . . . .
H28 H 0.283531 -0.026456 0.536272 0.032 Uiso 1 1 calc R U . . .
C29 C 0.1770(4) 0.0293(3) 0.4808(2) 0.0236(10) Uani 1 1 d . . . . .
C30 C 0.1969(4) 0.0097(3) 0.4150(2) 0.0245(10) Uani 1 1 d . . . . .
C31 C 0.1787(5) 0.0524(3) 0.3622(2) 0.0301(11) Uani 1 1 d . . . . .
H31 H 0.151888 0.095202 0.367505 0.036 Uiso 1 1 calc R U . . .
C32 C 0.1995(5) 0.0327(3) 0.3026(3) 0.0309(11) Uani 1 1 d . . . . .
H32 H 0.186278 0.062378 0.267044 0.037 Uiso 1 1 calc R U . . .
C33 C 0.2542(4) -0.0695(3) 0.3426(2) 0.0272(10) Uani 1 1 d . . . . .
H33 H 0.280103 -0.112304 0.335773 0.033 Uiso 1 1 calc R U . . .
C34 C 0.2344(4) -0.0530(3) 0.4041(2) 0.0262(10) Uani 1 1 d . . . . .
H34 H 0.246224 -0.084200 0.438598 0.031 Uiso 1 1 calc R U . . .
Rh3 Rh 0.93583(3) 0.33879(2) 1.35641(2) 0.01613(10) Uani 1 1 d . . . . .
Rh4 Rh 0.76635(3) 0.59135(2) 0.65253(2) 0.01848(11) Uani 1 1 d . . . . .
Cl3 Cl 0.90456(9) 0.70695(6) 0.67144(5) 0.0223(2) Uani 1 1 d . . . . .
Cl4 Cl 0.92057(9) 0.54727(6) 0.61766(5) 0.0194(2) Uani 1 1 d . . . . .
N5 N 0.8992(3) 0.3730(2) 1.25948(18) 0.0190(8) Uani 1 1 d . . . . .
N6 N 0.8867(4) 0.4213(2) 1.0229(2) 0.0289(9) Uani 1 1 d . . . . .
N7 N 0.8832(4) 0.4461(2) 0.9627(2) 0.0282(9) Uani 1 1 d . . . . .
N8 N 0.8233(3) 0.5683(2) 0.75069(18) 0.0209(8) Uani 1 1 d . . . . .
C35 C 0.9160(4) 0.2823(3) 1.4436(2) 0.0263(10) Uani 1 1 d . . . . .
C36 C 0.8532(5) 0.2371(3) 1.3866(3) 0.0297(11) Uani 1 1 d . . . . .
C37 C 0.7697(4) 0.2729(3) 1.3526(2) 0.0262(10) Uani 1 1 d . . . . .
C38 C 0.7812(4) 0.3406(3) 1.3888(2) 0.0249(10) Uani 1 1 d . . . . .
C39 C 0.8695(4) 0.3447(3) 1.4460(2) 0.0234(10) Uani 1 1 d . . . . .
C40 C 1.0069(6) 0.2628(4) 1.4946(3) 0.0483(16) Uani 1 1 d . . . . .
H40A H 1.051866 0.236000 1.473169 0.072 Uiso 1 1 calc R U . . .
H40B H 0.971435 0.232719 1.526043 0.072 Uiso 1 1 calc R U . . .
H40C H 1.056821 0.307032 1.518005 0.072 Uiso 1 1 calc R U . . .
C41 C 0.8713(6) 0.1649(3) 1.3681(4) 0.0466(15) Uani 1 1 d . . . . .
H41A H 0.856826 0.157432 1.319997 0.070 Uiso 1 1 calc R U . . .
H41B H 0.818882 0.127363 1.385694 0.070 Uiso 1 1 calc R U . . .
H41C H 0.950140 0.162388 1.386501 0.070 Uiso 1 1 calc R U . . .
C42 C 0.6835(5) 0.2436(4) 1.2913(3) 0.0420(14) Uani 1 1 d . . . . .
H42A H 0.671363 0.283325 1.263418 0.063 Uiso 1 1 calc R U . . .
H42B H 0.611402 0.220175 1.303196 0.063 Uiso 1 1 calc R U . . .
H42C H 0.711364 0.208275 1.267202 0.063 Uiso 1 1 calc R U . . .
C43 C 0.7074(4) 0.3938(3) 1.3737(3) 0.0352(12) Uani 1 1 d . . . . .
H43A H 0.753809 0.443001 1.385066 0.053 Uiso 1 1 calc R U . . .
H43B H 0.647291 0.385002 1.399653 0.053 Uiso 1 1 calc R U . . .
H43C H 0.672702 0.388472 1.326677 0.053 Uiso 1 1 calc R U . . .
C44 C 0.9064(5) 0.4052(3) 1.4982(3) 0.0353(12) Uani 1 1 d . . . . .
H44A H 0.986024 0.408218 1.519466 0.053 Uiso 1 1 calc R U . . .
H44B H 0.858060 0.396429 1.531089 0.053 Uiso 1 1 calc R U . . .
H44C H 0.899333 0.450756 1.478293 0.053 Uiso 1 1 calc R U . . .
C45 C 0.6450(4) 0.6290(3) 0.5787(3) 0.0322(12) Uani 1 1 d . . . . .
C46 C 0.6478(4) 0.5566(3) 0.5604(3) 0.0346(12) Uani 1 1 d . . . . .
C47 C 0.6171(4) 0.5107(3) 0.6123(3) 0.0334(12) Uani 1 1 d . . . . .
C48 C 0.5906(4) 0.5555(3) 0.6611(3) 0.0295(11) Uani 1 1 d . . . . .
C49 C 0.6122(4) 0.6290(3) 0.6422(3) 0.0291(11) Uani 1 1 d . . . . .
C50 C 0.6689(6) 0.6928(4) 0.5399(3) 0.0519(18) Uani 1 1 d . . . . .
H50A H 0.703081 0.735973 0.569873 0.078 Uiso 1 1 calc R U . . .
H50B H 0.597530 0.699197 0.512458 0.078 Uiso 1 1 calc R U . . .
H50C H 0.721841 0.685602 0.511612 0.078 Uiso 1 1 calc R U . . .
C51 C 0.6770(6) 0.5310(5) 0.4983(3) 0.056(2) Uani 1 1 d . . . . .
H51A H 0.740463 0.566578 0.487652 0.084 Uiso 1 1 calc R U . . .
H51B H 0.610441 0.524991 0.462225 0.084 Uiso 1 1 calc R U . . .
H51C H 0.699122 0.484515 0.504419 0.084 Uiso 1 1 calc R U . . .
C52 C 0.6082(6) 0.4314(3) 0.6106(4) 0.0540(18) Uani 1 1 d . . . . .
H52A H 0.674789 0.420155 0.596241 0.081 Uiso 1 1 calc R U . . .
H52B H 0.538642 0.406979 0.579585 0.081 Uiso 1 1 calc R U . . .
H52C H 0.605266 0.414591 0.654673 0.081 Uiso 1 1 calc R U . . .
C53 C 0.5490(5) 0.5301(4) 0.7212(3) 0.0488(17) Uani 1 1 d . . . . .
H53A H 0.587158 0.492235 0.738899 0.073 Uiso 1 1 calc R U . . .
H53B H 0.466390 0.510637 0.709995 0.073 Uiso 1 1 calc R U . . .
H53C H 0.565876 0.570719 0.754472 0.073 Uiso 1 1 calc R U . . .
C54 C 0.5998(5) 0.6946(4) 0.6793(4) 0.0449(15) Uani 1 1 d . . . . .
H54A H 0.593150 0.683234 0.724432 0.067 Uiso 1 1 calc R U . . .
H54B H 0.531160 0.709822 0.657314 0.067 Uiso 1 1 calc R U . . .
H54C H 0.666842 0.733755 0.680285 0.067 Uiso 1 1 calc R U . . .
C55 C 0.9028(4) 0.3330(3) 1.2057(2) 0.0263(10) Uani 1 1 d . . . . .
H55 H 0.920408 0.286859 1.211267 0.032 Uiso 1 1 calc R U . . .
C56 C 0.8822(5) 0.3559(3) 1.1434(2) 0.0269(10) Uani 1 1 d . . . . .
H56 H 0.885577 0.325728 1.106793 0.032 Uiso 1 1 calc R U . . .
C57 C 0.8564(4) 0.4233(3) 1.1335(2) 0.0215(9) Uani 1 1 d . . . . .
C58 C 0.8487(4) 0.4636(3) 1.1884(2) 0.0247(10) Uani 1 1 d . . . . .
H58 H 0.828315 0.509095 1.183757 0.030 Uiso 1 1 calc R U . . .
C59 C 0.8707(4) 0.4375(3) 1.2501(2) 0.0233(10) Uani 1 1 d . . . . .
H59 H 0.865688 0.466015 1.287301 0.028 Uiso 1 1 calc R U . . .
C60 C 0.8415(4) 0.4518(3) 1.0670(2) 0.0215(9) Uani 1 1 d . . . . .
C61 C 0.7855(5) 0.5079(3) 1.0521(2) 0.0288(11) Uani 1 1 d . . . . .
H61 H 0.750691 0.527628 1.083394 0.035 Uiso 1 1 calc R U . . .
C62 C 0.7824(5) 0.5337(3) 0.9907(2) 0.0281(11) Uani 1 1 d . . . . .
H62 H 0.746316 0.572323 0.978239 0.034 Uiso 1 1 calc R U . . .
C63 C 0.8342(4) 0.5014(3) 0.9474(2) 0.0237(10) Uani 1 1 d . . . . .
C64 C 0.8356(4) 0.5254(3) 0.8798(2) 0.0228(9) Uani 1 1 d . . . . .
C65 C 0.8491(4) 0.4803(3) 0.8295(2) 0.0249(10) Uani 1 1 d . . . . .
H65 H 0.862924 0.433788 0.838521 0.030 Uiso 1 1 calc R U . . .
C66 C 0.8423(4) 0.5031(3) 0.7662(2) 0.0248(10) Uani 1 1 d . . . . .
H66 H 0.851393 0.471306 0.732371 0.030 Uiso 1 1 calc R U . . .
C67 C 0.8153(5) 0.6136(3) 0.7999(2) 0.0285(11) Uani 1 1 d . . . . .
H67 H 0.804985 0.660598 0.789981 0.034 Uiso 1 1 calc R U . . .
C68 C 0.8216(5) 0.5947(3) 0.8640(3) 0.0309(11) Uani 1 1 d . . . . .
H68 H 0.816392 0.628460 0.897347 0.037 Uiso 1 1 calc R U . . .
S1 S 0.60325(18) 0.19977(10) 0.47466(10) 0.0570(5) Uani 1 1 d . . . . .
F1 F 0.4894(6) 0.0780(3) 0.5063(5) 0.137(3) Uani 1 1 d . U . . .
F2 F 0.4097(5) 0.1652(3) 0.5144(5) 0.128(3) Uani 1 1 d . U . . .
F3 F 0.5534(7) 0.1523(6) 0.5819(4) 0.146(4) Uani 1 1 d . U . . .
O1 O 0.6130(5) 0.2710(3) 0.4926(4) 0.085(2) Uani 1 1 d . U . . .
O2 O 0.6903(7) 0.1648(5) 0.4787(5) 0.128(4) Uani 1 1 d . U . . .
O3 O 0.5311(10) 0.1880(5) 0.4070(3) 0.125(3) Uani 1 1 d . U . . .
C69 C 0.5056(6) 0.1475(4) 0.5185(4) 0.060(2) Uani 1 1 d . . . . .
S2 S 0.7823(7) 0.0785(4) 0.1671(3) 0.0638(19) Uani 0.476(10) 1 d D . P A 1
O4 O 0.7144(12) 0.0292(11) 0.1995(11) 0.110(7) Uani 0.476(10) 1 d D U P A 1
O5 O 0.8491(12) 0.1442(9) 0.2035(7) 0.118(7) Uani 0.476(10) 1 d D U P A 1
O6 O 0.8429(16) 0.0485(11) 0.1223(11) 0.091(7) Uani 0.476(10) 1 d D U P A 1
C70 C 0.6873(18) 0.1106(11) 0.1130(11) 0.081(7) Uani 0.476(10) 1 d D U P A 1
F4 F 0.6183(11) 0.1421(8) 0.1431(7) 0.062(4) Uani 0.476(10) 1 d D U P A 1
F5 F 0.6156(10) 0.0636(10) 0.0671(6) 0.116(6) Uani 0.476(10) 1 d D U P A 1
F6 F 0.7329(12) 0.1622(9) 0.0765(9) 0.092(5) Uani 0.476(10) 1 d D U P A 1
S2' S 0.7367(6) 0.0527(3) 0.1609(4) 0.081(2) Uani 0.524(10) 1 d D U P A 2
O4' O 0.6607(11) -0.0068(6) 0.1239(10) 0.138(9) Uani 0.524(10) 1 d D U P A 2
O5' O 0.7110(19) 0.0684(12) 0.2231(7) 0.136(9) Uani 0.524(10) 1 d D U P A 2
O6' O 0.8555(14) 0.0609(13) 0.1571(15) 0.154(10) Uani 0.524(10) 1 d D U P A 2
C70' C 0.6992(14) 0.1259(8) 0.1144(7) 0.050(4) Uani 0.524(10) 1 d D U P A 2
F4' F 0.5955(13) 0.1288(12) 0.1168(11) 0.124(8) Uani 0.524(10) 1 d D U P A 2
F5' F 0.7085(19) 0.1173(11) 0.0533(5) 0.155(9) Uani 0.524(10) 1 d D U P A 2
F6' F 0.7703(9) 0.1875(5) 0.1357(8) 0.092(4) Uani 0.524(10) 1 d D U P A 2
S3 S 0.37301(17) 0.28802(11) 0.07901(10) 0.0569(4) Uani 1 1 d . . . . .
F7 F 0.5810(7) 0.2794(6) 0.1253(5) 0.164(4) Uani 1 1 d . U . . .
F8 F 0.5201(12) 0.2619(8) 0.0162(7) 0.226(6) Uani 1 1 d . U . . .
F9 F 0.5680(8) 0.3671(6) 0.0681(7) 0.195(5) Uani 1 1 d . U . . .
O7 O 0.3821(9) 0.3198(7) 0.1434(4) 0.143(4) Uani 1 1 d . . . . .
O8 O 0.3367(8) 0.2120(4) 0.0734(4) 0.116(3) Uani 1 1 d . . . . .
O9 O 0.3215(7) 0.3221(4) 0.0253(4) 0.092(2) Uani 1 1 d . . . . .
C71 C 0.5198(13) 0.3018(8) 0.0726(7) 0.108(4) Uani 1 1 d . . . . .
S4 S 0.19304(17) 0.38229(10) 0.67523(9) 0.0542(4) Uani 1 1 d . . . . .
F10 F 0.3035(5) 0.2810(3) 0.7127(3) 0.0897(17) Uani 1 1 d . . . . .
F11 F 0.2395(5) 0.2755(3) 0.6101(3) 0.0846(15) Uani 1 1 d . . . . .
F12 F 0.3822(5) 0.3590(4) 0.6510(4) 0.112(2) Uani 1 1 d . . . . .
O10 O 0.0926(6) 0.3334(4) 0.6839(5) 0.103(3) Uani 1 1 d . . . . .
O11 O 0.1782(7) 0.4191(4) 0.6169(4) 0.097(2) Uani 1 1 d . . . . .
O12 O 0.2549(8) 0.4262(5) 0.7315(4) 0.113(3) Uani 1 1 d . . . . .
C72 C 0.2847(6) 0.3263(5) 0.6647(4) 0.066(2) Uani 1 1 d . . . . .
C73 C 0.4854(14) 0.4699(11) 0.8888(9) 0.073(5) Uani 0.5 1 d D U P . .
H73A H 0.455578 0.480664 0.927772 0.110 Uiso 0.5 1 calc R U P . .
H73B H 0.548820 0.509575 0.884405 0.110 Uiso 0.5 1 calc R U P . .
H73C H 0.424782 0.464489 0.849438 0.110 Uiso 0.5 1 calc R U P . .
C74 C 0.525(2) 0.4036(14) 0.8961(12) 0.133(10) Uani 0.5 1 d D U P . .
H74A H 0.461898 0.363058 0.900638 0.160 Uiso 0.5 1 calc R U P . .
H74B H 0.586477 0.408340 0.935758 0.160 Uiso 0.5 1 calc R U P . .
C75 C 0.6060(19) 0.3224(9) 0.8331(12) 0.082(6) Uani 0.5 1 d D U P . .
H75A H 0.674756 0.323398 0.867440 0.099 Uiso 0.5 1 calc R U P . .
H75B H 0.544852 0.281200 0.839192 0.099 Uiso 0.5 1 calc R U P . .
C76 C 0.6305(17) 0.3167(12) 0.7696(15) 0.109(9) Uani 0.5 1 d . U P . .
H76A H 0.574778 0.276524 0.743315 0.163 Uiso 0.5 1 calc R U P . .
H76B H 0.707326 0.307953 0.773199 0.163 Uiso 0.5 1 calc R U P . .
H76C H 0.626256 0.361835 0.748261 0.163 Uiso 0.5 1 calc R U P . .
O13 O 0.5693(12) 0.3900(8) 0.8360(9) 0.106(5) Uani 0.5 1 d D . P . .
O14 O 0.0304(14) 0.2071(8) 0.1565(7) 0.184(6) Uani 1 1 d D . . . .
H14 H -0.004047 0.182850 0.121258 0.276 Uiso 1 1 calc R U . . .
C77 C 0.1161(10) 0.1784(6) 0.1844(5) 0.086(3) Uani 1 1 d D . . . .
H77A H 0.188381 0.213495 0.186949 0.130 Uiso 1 1 calc R U . . .
H77B H 0.116153 0.134808 0.158027 0.130 Uiso 1 1 calc R U . . .
H77C H 0.106928 0.165700 0.228957 0.130 Uiso 1 1 calc R U . . .
O15 O 0.8788(11) 0.3527(6) 0.6933(10) 0.205(7) Uani 1 1 d D U . . .
H15 H 0.947233 0.351736 0.693812 0.307 Uiso 1 1 calc R U . . .
C78 C 0.8082(12) 0.2959(7) 0.6523(7) 0.121(5) Uani 1 1 d D U . . .
H78A H 0.842773 0.253731 0.655734 0.181 Uiso 1 1 calc R U . . .
H78B H 0.797852 0.309854 0.606683 0.181 Uiso 1 1 calc R U . . .
H78C H 0.734033 0.283926 0.665400 0.181 Uiso 1 1 calc R U . . .

loop_
_atom_site_aniso_label
_atom_site_aniso_U_11
_atom_site_aniso_U_22
_atom_site_aniso_U_33
_atom_site_aniso_U_23
_atom_site_aniso_U_13
_atom_site_aniso_U_12
Rh1 0.02449(19) 0.02012(19) 0.01972(18) 0.00135(13) 0.00546(14) 0.00476(14)
Rh2 0.02258(19) 0.0248(2) 0.01856(18) 0.00190(13) 0.00321(13) 0.00477(14)
Cl1 0.0285(6) 0.0231(6) 0.0304(6) 0.0040(4) 0.0041(5) 0.0099(5)
Cl2 0.0256(6) 0.0230(5) 0.0244(5) 0.0069(4) 0.0018(4) 0.0059(4)
N1 0.028(2) 0.023(2) 0.0220(19) 0.0020(16) 0.0024(16) 0.0083(17)
N2 0.038(2) 0.032(2) 0.021(2) 0.0047(17) 0.0096(18) 0.0152(19)
N3 0.037(2) 0.036(2) 0.021(2) 0.0051(18) 0.0073(18) 0.016(2)
N4 0.028(2) 0.028(2) 0.022(2) 0.0030(16) 0.0036(16) 0.0080(17)
C1 0.036(4) 0.090(6) 0.052(4) -0.050(4) 0.013(3) -0.011(4)
C2 0.046(4) 0.031(3) 0.075(5) -0.016(3) -0.019(3) 0.007(3)
C3 0.044(4) 0.053(4) 0.030(3) -0.003(3) -0.004(3) -0.019(3)
C4 0.040(3) 0.059(4) 0.044(3) -0.023(3) -0.017(3) 0.019(3)
C5 0.092(6) 0.049(4) 0.022(3) 0.001(3) -0.009(3) -0.025(4)
C6 0.096(7) 0.169(9) 0.112(7) -0.071(6) 0.054(6) 0.006(6)
C7 0.125(9) 0.043(5) 0.180(11) -0.024(6) -0.069(8) 0.033(5)
C8 0.091(6) 0.121(7) 0.081(6) 0.013(5) 0.021(5) -0.052(5)
C9 0.066(5) 0.119(7) 0.109(6) -0.038(5) -0.031(5) 0.053(5)
C10 0.136(8) 0.094(6) 0.053(4) 0.030(4) -0.022(5) -0.029(5)
C11 0.024(3) 0.052(4) 0.037(3) -0.003(3) 0.013(2) 0.001(2)
C12 0.026(3) 0.043(3) 0.035(3) 0.000(2) 0.007(2) 0.008(2)
C13 0.023(3) 0.044(3) 0.028(3) 0.002(2) 0.002(2) 0.001(2)
C14 0.027(3) 0.035(3) 0.036(3) 0.010(2) 0.004(2) -0.005(2)
C15 0.027(3) 0.050(4) 0.028(3) 0.008(2) 0.010(2) -0.009(2)
C16 0.046(4) 0.070(5) 0.049(4) -0.016(3) 0.021(3) 0.009(3)
C17 0.038(3) 0.056(4) 0.064(4) 0.007(3) 0.005(3) 0.024(3)
C18 0.036(3) 0.053(4) 0.031(3) -0.004(3) -0.006(2) 0.003(3)
C19 0.042(3) 0.034(3) 0.061(4) 0.008(3) 0.003(3) 0.000(3)
C20 0.043(4) 0.080(5) 0.033(3) 0.023(3) 0.002(3) -0.007(3)
C21 0.034(3) 0.024(2) 0.026(2) 0.004(2) 0.008(2) 0.009(2)
C22 0.032(3) 0.023(2) 0.023(2) 0.0094(19) 0.008(2) 0.008(2)
C23 0.022(2) 0.022(2) 0.024(2) 0.0017(18) 0.0051(18) 0.0033(18)
C24 0.043(3) 0.027(3) 0.026(2) 0.009(2) 0.012(2) 0.018(2)
C25 0.037(3) 0.031(3) 0.026(2) 0.009(2) 0.011(2) 0.016(2)
C26 0.023(2) 0.022(2) 0.021(2) 0.0037(18) 0.0052(18) 0.0019(18)
C27 0.028(3) 0.029(3) 0.022(2) 0.0049(19) 0.0042(19) 0.011(2)
C28 0.026(2) 0.031(3) 0.025(2) 0.003(2) 0.0058(19) 0.009(2)
C29 0.026(2) 0.023(2) 0.022(2) 0.0013(18) 0.0047(19) 0.0055(19)
C30 0.023(2) 0.029(3) 0.020(2) 0.0001(19) 0.0038(18) 0.0029(19)
C31 0.042(3) 0.030(3) 0.023(2) 0.003(2) 0.007(2) 0.018(2)
C32 0.039(3) 0.028(3) 0.027(3) 0.007(2) 0.004(2) 0.013(2)
C33 0.032(3) 0.026(2) 0.026(2) 0.000(2) 0.004(2) 0.011(2)
C34 0.033(3) 0.024(2) 0.023(2) 0.0075(19) 0.006(2) 0.008(2)
Rh3 0.01648(17) 0.01613(18) 0.01532(17) 0.00400(12) 0.00307(12) 0.00238(12)
Rh4 0.01559(18) 0.02313(19) 0.01784(18) 0.00638(13) 0.00350(13) 0.00601(13)
Cl3 0.0235(5) 0.0198(5) 0.0259(5) 0.0045(4) 0.0073(4) 0.0073(4)
Cl4 0.0166(5) 0.0186(5) 0.0223(5) 0.0010(4) 0.0046(4) 0.0017(4)
N5 0.0165(18) 0.0194(19) 0.0206(19) 0.0047(15) 0.0031(14) 0.0029(14)
N6 0.039(2) 0.032(2) 0.020(2) 0.0085(17) 0.0071(18) 0.0141(19)
N7 0.039(2) 0.031(2) 0.0190(19) 0.0075(17) 0.0074(18) 0.0139(19)
N8 0.0203(19) 0.025(2) 0.0190(18) 0.0088(15) 0.0060(15) 0.0050(16)
C35 0.026(2) 0.029(3) 0.024(2) 0.012(2) 0.008(2) 0.003(2)
C36 0.037(3) 0.020(2) 0.034(3) 0.009(2) 0.017(2) 0.002(2)
C37 0.019(2) 0.030(3) 0.028(2) 0.005(2) 0.0107(19) -0.0044(19)
C38 0.021(2) 0.030(3) 0.024(2) 0.007(2) 0.0077(19) 0.0033(19)
C39 0.023(2) 0.028(2) 0.018(2) 0.0028(19) 0.0095(18) 0.0003(19)
C40 0.049(4) 0.063(4) 0.039(3) 0.029(3) 0.008(3) 0.023(3)
C41 0.054(4) 0.025(3) 0.066(4) 0.008(3) 0.026(3) 0.006(3)
C42 0.026(3) 0.053(4) 0.036(3) -0.012(3) 0.003(2) -0.009(3)
C43 0.021(3) 0.043(3) 0.047(3) 0.008(3) 0.011(2) 0.014(2)
C44 0.037(3) 0.035(3) 0.030(3) -0.012(2) 0.010(2) -0.001(2)
C45 0.019(2) 0.049(3) 0.030(3) 0.017(2) 0.000(2) 0.016(2)
C46 0.018(2) 0.055(4) 0.028(3) -0.006(2) -0.006(2) 0.012(2)
C47 0.018(2) 0.037(3) 0.037(3) -0.003(2) -0.007(2) 0.002(2)
C48 0.014(2) 0.039(3) 0.034(3) 0.009(2) 0.0052(19) 0.002(2)
C49 0.015(2) 0.042(3) 0.033(3) 0.004(2) 0.0055(19) 0.012(2)
C50 0.037(3) 0.070(5) 0.050(4) 0.038(3) 0.000(3) 0.017(3)
C51 0.039(3) 0.099(6) 0.030(3) -0.019(3) -0.006(3) 0.028(4)
C52 0.036(3) 0.034(3) 0.084(5) -0.006(3) -0.003(3) 0.004(3)
C53 0.026(3) 0.071(5) 0.054(4) 0.026(3) 0.020(3) 0.007(3)
C54 0.029(3) 0.045(4) 0.065(4) 0.003(3) 0.010(3) 0.017(3)
C55 0.031(3) 0.024(2) 0.024(2) 0.0021(19) 0.003(2) 0.008(2)
C56 0.038(3) 0.024(2) 0.021(2) 0.0024(19) 0.006(2) 0.011(2)
C57 0.016(2) 0.029(2) 0.019(2) 0.0046(18) 0.0025(17) 0.0032(18)
C58 0.031(3) 0.024(2) 0.022(2) 0.0053(19) 0.0069(19) 0.011(2)
C59 0.026(2) 0.024(2) 0.021(2) 0.0010(18) 0.0055(19) 0.0078(19)
C60 0.021(2) 0.023(2) 0.019(2) 0.0028(18) 0.0040(18) 0.0021(18)
C61 0.035(3) 0.033(3) 0.025(2) 0.009(2) 0.010(2) 0.015(2)
C62 0.033(3) 0.030(3) 0.026(2) 0.011(2) 0.009(2) 0.014(2)
C63 0.023(2) 0.027(2) 0.019(2) 0.0057(19) 0.0025(18) 0.0030(19)
C64 0.020(2) 0.028(2) 0.021(2) 0.0061(19) 0.0047(18) 0.0049(19)
C65 0.030(3) 0.027(2) 0.021(2) 0.0095(19) 0.0067(19) 0.012(2)
C66 0.028(3) 0.029(3) 0.020(2) 0.0031(19) 0.0057(19) 0.009(2)
C67 0.037(3) 0.026(3) 0.025(2) 0.008(2) 0.010(2) 0.009(2)
C68 0.038(3) 0.032(3) 0.025(2) 0.002(2) 0.010(2) 0.010(2)
S1 0.0701(12) 0.0434(9) 0.0780(12) 0.0281(9) 0.0477(10) 0.0257(8)
F1 0.105(5) 0.049(3) 0.279(11) 0.064(5) 0.078(6) 0.023(3)
F2 0.062(3) 0.099(4) 0.260(9) 0.106(5) 0.077(5) 0.045(3)
F3 0.135(6) 0.248(10) 0.090(5) 0.102(6) 0.060(4) 0.075(7)
O1 0.067(4) 0.050(3) 0.149(6) 0.018(4) 0.048(4) 0.007(3)
O2 0.110(5) 0.133(6) 0.218(9) 0.137(7) 0.128(6) 0.092(5)
O3 0.198(10) 0.138(7) 0.054(4) 0.026(4) 0.014(5) 0.076(7)
C69 0.041(4) 0.060(5) 0.089(6) 0.042(4) 0.022(4) 0.019(3)
S2 0.046(4) 0.075(4) 0.089(4) 0.053(3) 0.033(3) 0.030(3)
O4 0.060(8) 0.142(14) 0.144(14) 0.125(13) 0.033(9) 0.037(9)
O5 0.058(8) 0.193(18) 0.074(9) -0.049(10) 0.013(7) -0.031(10)
O6 0.064(10) 0.054(8) 0.176(19) -0.006(10) 0.059(11) 0.033(7)
C70 0.062(10) 0.102(12) 0.079(11) 0.029(10) 0.027(9) 0.005(9)
F4 0.052(7) 0.066(7) 0.086(8) 0.006(6) 0.040(7) 0.032(6)
F5 0.053(7) 0.221(18) 0.055(6) -0.033(9) 0.006(5) 0.001(9)
F6 0.090(9) 0.111(11) 0.104(11) 0.066(9) 0.054(8) 0.046(8)
S2' 0.038(3) 0.044(3) 0.168(6) 0.053(3) 0.030(3) 0.009(2)
O4' 0.089(10) 0.044(6) 0.30(2) -0.044(10) 0.127(13) -0.020(6)
O5' 0.157(17) 0.154(17) 0.059(8) 0.001(10) 0.039(9) -0.061(14)
O6' 0.056(10) 0.101(16) 0.31(3) 0.117(17) 0.042(15) 0.023(10)
C70' 0.049(8) 0.066(8) 0.043(7) 0.029(6) 0.017(6) 0.019(6)
F4' 0.053(7) 0.130(14) 0.179(17) 0.073(12) 0.002(10) 0.009(8)
F5' 0.23(2) 0.165(16) 0.034(6) 0.003(8) 0.024(8) -0.026(14)
F6' 0.074(7) 0.038(5) 0.162(13) 0.014(6) 0.028(7) -0.001(4)
S3 0.0568(11) 0.0582(11) 0.0604(11) 0.0052(8) 0.0104(8) 0.0242(9)
F7 0.088(5) 0.214(10) 0.197(9) 0.066(8) -0.008(5) 0.072(6)
F8 0.224(12) 0.290(15) 0.219(12) -0.015(11) 0.131(10) 0.103(11)
F9 0.107(6) 0.175(9) 0.273(13) 0.084(9) 0.028(7) -0.037(6)
O7 0.147(8) 0.221(11) 0.078(5) -0.049(6) 0.009(5) 0.098(8)
O8 0.140(7) 0.063(4) 0.113(6) 0.029(4) -0.025(5) -0.003(4)
O9 0.109(5) 0.066(4) 0.096(5) 0.003(3) -0.023(4) 0.047(4)
C71 0.116(10) 0.094(9) 0.117(10) 0.022(8) 0.022(8) 0.030(8)
S4 0.0660(11) 0.0414(9) 0.0530(10) 0.0105(7) 0.0128(8) 0.0053(8)
F10 0.100(4) 0.120(5) 0.070(3) 0.022(3) 0.018(3) 0.067(4)
F11 0.094(4) 0.092(4) 0.065(3) -0.014(3) 0.020(3) 0.012(3)
F12 0.057(3) 0.120(5) 0.156(6) 0.001(4) 0.051(4) -0.009(3)
O10 0.074(4) 0.061(4) 0.193(8) 0.051(5) 0.062(5) 0.022(3)
O11 0.108(6) 0.086(5) 0.097(5) 0.047(4) 0.023(4) 0.013(4)
O12 0.121(6) 0.113(6) 0.097(5) -0.049(5) -0.014(5) 0.046(5)
C72 0.041(4) 0.104(7) 0.043(4) 0.025(4) 0.013(3) -0.013(4)
C73 0.044(8) 0.090(12) 0.078(11) -0.033(10) 0.016(8) -0.002(8)
C74 0.116(16) 0.157(18) 0.107(15) 0.003(14) 0.039(13) -0.027(14)
C75 0.093(12) 0.045(8) 0.106(13) 0.021(9) 0.004(10) 0.020(8)
C76 0.058(11) 0.068(12) 0.18(2) 0.002(14) -0.029(13) 0.026(9)
O13 0.068(9) 0.102(11) 0.137(14) 0.044(10) 0.003(9) 0.005(8)
O14 0.217(15) 0.145(10) 0.176(12) -0.034(8) -0.028(10) 0.078(10)
C77 0.098(8) 0.081(7) 0.086(7) -0.009(5) -0.001(6) 0.051(6)
O15 0.142(10) 0.108(8) 0.381(19) -0.069(10) 0.136(12) -0.001(7)
C78 0.119(9) 0.096(8) 0.151(11) 0.056(8) 0.016(8) 0.037(7)

loop_
_atom_type_symbol
_atom_type_description
_atom_type_scat_dispersion_real
_atom_type_scat_dispersion_imag
_atom_type_scat_source
C C 0.0150 0.0070 'International Tables Vol C Tables 4.2.6.8 and 6.1.1.4'
H H 0.0000 0.0000 'International Tables Vol C Tables 4.2.6.8 and 6.1.1.4'
Cl Cl 0.3290 0.5400 'International Tables Vol C Tables 4.2.6.8 and 6.1.1.4'
F F 0.0600 0.0410 'International Tables Vol C Tables 4.2.6.8 and 6.1.1.4'
N N 0.0250 0.0140 'International Tables Vol C Tables 4.2.6.8 and 6.1.1.4'
O O 0.0410 0.0250 'International Tables Vol C Tables 4.2.6.8 and 6.1.1.4'
Rh Rh -0.0160 2.8650 'International Tables Vol C Tables 4.2.6.8 and 6.1.1.4'
S S 0.2920 0.4250 'International Tables Vol C Tables 4.2.6.8 and 6.1.1.4'

loop_
_geom_angle_atom_site_label_1
_geom_angle_atom_site_label_2
_geom_angle_atom_site_label_3
_geom_angle
_geom_angle_site_symmetry_1
_geom_angle_site_symmetry_3
N1 Rh1 C2 122.6(3) . .
N1 Rh1 C1 159.4(2) . .
C2 Rh1 C1 38.8(3) . .
N1 Rh1 C4 100.5(2) . .
C2 Rh1 C4 64.3(3) . .
C1 Rh1 C4 65.3(3) . .
N1 Rh1 C5 135.9(3) . .
C2 Rh1 C5 64.6(3) . .
C1 Rh1 C5 38.8(3) . .
C4 Rh1 C5 39.1(3) . .
N1 Rh1 C3 95.8(2) . .
C2 Rh1 C3 37.3(3) . .
C1 Rh1 C3 63.7(3) . .
C4 Rh1 C3 38.2(3) . .
C5 Rh1 C3 63.9(3) . .
N1 Rh1 Cl2 87.75(12) . 2_556
C2 Rh1 Cl2 149.6(3) . 2_556
C1 Rh1 Cl2 111.3(3) . 2_556
C4 Rh1 Cl2 113.5(2) . 2_556
C5 Rh1 Cl2 94.28(19) . 2_556
C3 Rh1 Cl2 151.7(2) . 2_556
N1 Rh1 Cl1 89.59(11) . 2_556
C2 Rh1 Cl1 96.67(18) . 2_556
C1 Rh1 Cl1 100.3(2) . 2_556
C4 Rh1 Cl1 161.01(18) . 2_556
C5 Rh1 Cl1 134.4(3) . 2_556
C3 Rh1 Cl1 125.4(2) . 2_556
Cl2 Rh1 Cl1 82.60(4) 2_556 2_556
N4 Rh2 C14 104.1(2) . .
N4 Rh2 C12 116.03(19) . .
C14 Rh2 C12 65.7(2) . .
N4 Rh2 C13 92.44(19) . .
C14 Rh2 C13 39.5(2) . .
C12 Rh2 C13 38.2(2) . .
N4 Rh2 C11 154.67(19) . .
C14 Rh2 C11 65.9(2) . .
C12 Rh2 C11 38.9(2) . .
C13 Rh2 C11 64.8(2) . .
N4 Rh2 C15 142.6(2) . .
C14 Rh2 C15 39.6(2) . .
C12 Rh2 C15 64.5(2) . .
C13 Rh2 C15 65.0(2) . .
C11 Rh2 C15 38.2(2) . .
N4 Rh2 Cl2 89.61(11) . .
C14 Rh2 Cl2 105.94(16) . .
C12 Rh2 Cl2 154.07(15) . .
C13 Rh2 Cl2 144.57(16) . .
C11 Rh2 Cl2 115.26(16) . .
C15 Rh2 Cl2 93.04(16) . .
N4 Rh2 Cl1 89.21(12) . .
C14 Rh2 Cl1 163.69(17) . .
C12 Rh2 Cl1 100.15(16) . .
C13 Rh2 Cl1 132.24(16) . .
C11 Rh2 Cl1 98.08(17) . .
C15 Rh2 Cl1 128.12(17) . .
Cl2 Rh2 Cl1 83.13(4) . .
Rh2 Cl1 Rh1 96.69(4) . 2_556
Rh2 Cl2 Rh1 97.31(4) . 2_556
C25 N1 C21 117.9(4) . .
C25 N1 Rh1 118.9(3) . .
C21 N1 Rh1 123.0(3) . .
N3 N2 C26 119.6(4) . .
N2 N3 C29 120.0(4) . .
C33 N4 C32 117.7(4) . .
C33 N4 Rh2 120.3(3) . .
C32 N4 Rh2 121.1(3) . .
C2 C1 C5 107.2(6) . .
C2 C1 C6 124.1(10) . .
C5 C1 C6 128.6(11) . .
C2 C1 Rh1 70.5(4) . .
C5 C1 Rh1 71.0(4) . .
C6 C1 Rh1 126.1(6) . .
C3 C2 C1 108.7(6) . .
C3 C2 C7 123.9(10) . .
C1 C2 C7 127.4(10) . .
C3 C2 Rh1 72.4(4) . .
C1 C2 Rh1 70.7(4) . .
C7 C2 Rh1 123.4(6) . .
C2 C3 C4 109.9(6) . .
C2 C3 C8 126.7(9) . .
C4 C3 C8 123.4(9) . .
C2 C3 Rh1 70.2(4) . .
C4 C3 Rh1 70.3(4) . .
C8 C3 Rh1 126.5(6) . .
C3 C4 C5 106.5(6) . .
C3 C4 C9 127.7(9) . .
C5 C4 C9 125.6(9) . .
C3 C4 Rh1 71.5(3) . .
C5 C4 Rh1 70.5(4) . .
C9 C4 Rh1 126.7(5) . .
C1 C5 C4 107.6(6) . .
C1 C5 C10 127.8(10) . .
C4 C5 C10 124.6(10) . .
C1 C5 Rh1 70.1(4) . .
C4 C5 Rh1 70.4(3) . .
C10 C5 Rh1 125.9(5) . .
C15 C11 C12 107.7(5) . .
C15 C11 C16 126.3(6) . .
C12 C11 C16 126.0(6) . .
C15 C11 Rh2 71.0(3) . .
C12 C11 Rh2 69.8(3) . .
C16 C11 Rh2 126.6(4) . .
C13 C12 C11 109.0(5) . .
C13 C12 C17 125.5(5) . .
C11 C12 C17 125.4(6) . .
C13 C12 Rh2 71.3(3) . .
C11 C12 Rh2 71.3(3) . .
C17 C12 Rh2 126.8(4) . .
C12 C13 C14 108.5(5) . .
C12 C13 C18 126.6(5) . .
C14 C13 C18 124.9(6) . .
C12 C13 Rh2 70.5(3) . .
C14 C13 Rh2 69.2(3) . .
C18 C13 Rh2 126.2(4) . .
C13 C14 C15 106.0(5) . .
C13 C14 C19 127.2(5) . .
C15 C14 C19 126.5(5) . .
C13 C14 Rh2 71.2(3) . .
C15 C14 Rh2 71.5(3) . .
C19 C14 Rh2 126.3(4) . .
C11 C15 C14 108.7(5) . .
C11 C15 C20 126.5(6) . .
C14 C15 C20 124.8(6) . .
C11 C15 Rh2 70.8(3) . .
C14 C15 Rh2 68.8(3) . .
C20 C15 Rh2 125.9(4) . .
N1 C21 C22 123.0(5) . .
C21 C22 C23 119.3(4) . .
C24 C23 C22 117.6(4) . .
C24 C23 C26 120.3(4) . .
C22 C23 C26 122.1(4) . .
C23 C24 C25 120.0(5) . .
N1 C25 C24 122.2(5) . .
N2 C26 C27 122.0(4) . .
N2 C26 C23 116.3(4) . .
C27 C26 C23 121.7(4) . .
C28 C27 C26 118.5(4) . .
C27 C28 C29 117.4(5) . .
N3 C29 C28 122.5(4) . .
N3 C29 C30 116.0(4) . .
C28 C29 C30 121.6(4) . .
C31 C30 C34 117.6(4) . .
C31 C30 C29 121.8(5) . .
C34 C30 C29 120.5(4) . .
C32 C31 C30 119.8(5) . .
N4 C32 C31 122.7(5) . .
N4 C33 C34 122.7(5) . .
C33 C34 C30 119.4(4) . .
N5 Rh3 C38 101.25(16) . .
N5 Rh3 C37 95.38(17) . .
C38 Rh3 C37 39.4(2) . .
N5 Rh3 C36 123.94(19) . .
C38 Rh3 C36 65.6(2) . .
C37 Rh3 C36 39.0(2) . .
N5 Rh3 C35 160.66(18) . .
C38 Rh3 C35 65.50(19) . .
C37 Rh3 C35 65.37(19) . .
C36 Rh3 C35 38.8(2) . .
N5 Rh3 C39 136.46(17) . .
C38 Rh3 C39 38.87(18) . .
C37 Rh3 C39 64.97(19) . .
C36 Rh3 C39 64.57(19) . .
C35 Rh3 C39 38.43(19) . .
N5 Rh3 Cl4 86.46(11) . 2_767
C38 Rh3 Cl4 113.76(14) . 2_767
C37 Rh3 Cl4 152.94(15) . 2_767
C36 Rh3 Cl4 149.56(15) . 2_767
C35 Rh3 Cl4 111.42(14) . 2_767
C39 Rh3 Cl4 95.39(13) . 2_767
N5 Rh3 Cl3 89.72(11) . 2_767
C38 Rh3 Cl3 160.10(14) . 2_767
C37 Rh3 Cl3 123.77(15) . 2_767
C36 Rh3 Cl3 94.46(15) . 2_767
C35 Rh3 Cl3 99.37(14) . 2_767
C39 Rh3 Cl3 133.75(14) . 2_767
Cl4 Rh3 Cl3 83.17(4) 2_767 2_767
N8 Rh4 C47 107.53(19) . .
N8 Rh4 C49 111.18(18) . .
C47 Rh4 C49 66.2(2) . .
N8 Rh4 C48 91.20(18) . .
C47 Rh4 C48 39.0(2) . .
C49 Rh4 C48 39.2(2) . .
N8 Rh4 C46 146.9(2) . .
C47 Rh4 C46 39.6(2) . .
C49 Rh4 C46 65.4(2) . .
C48 Rh4 C46 65.1(2) . .
N8 Rh4 C45 150.51(18) . .
C47 Rh4 C45 66.0(2) . .
C49 Rh4 C45 39.3(2) . .
C48 Rh4 C45 65.4(2) . .
C46 Rh4 C45 38.5(2) . .
N8 Rh4 Cl4 90.94(11) . .
C47 Rh4 Cl4 104.26(16) . .
C49 Rh4 Cl4 157.52(15) . .
C48 Rh4 Cl4 141.24(16) . .
C46 Rh4 Cl4 94.06(15) . .
C45 Rh4 Cl4 118.51(15) . .
N8 Rh4 Cl3 89.64(11) . .
C47 Rh4 Cl3 160.64(16) . .
C49 Rh4 Cl3 99.70(16) . .
C48 Rh4 Cl3 134.90(16) . .
C46 Rh4 Cl3 123.42(17) . .
C45 Rh4 Cl3 94.65(16) . .
Cl4 Rh4 Cl3 83.81(4) . .
Rh4 Cl3 Rh3 96.35(4) . 2_767
Rh4 Cl4 Rh3 96.44(4) . 2_767
C55 N5 C59 117.4(4) . .
C55 N5 Rh3 122.8(3) . .
C59 N5 Rh3 119.8(3) . .
C60 N6 N7 120.2(4) . .
C63 N7 N6 119.4(4) . .
C66 N8 C67 117.7(4) . .
C66 N8 Rh4 121.9(3) . .
C67 N8 Rh4 118.7(3) . .
C39 C35 C36 108.0(4) . .
C39 C35 C40 126.7(5) . .
C36 C35 C40 125.0(5) . .
C39 C35 Rh3 71.6(3) . .
C36 C35 Rh3 70.5(3) . .
C40 C35 Rh3 128.0(4) . .
C35 C36 C37 108.1(4) . .
C35 C36 C41 125.0(5) . .
C37 C36 C41 127.0(5) . .
C35 C36 Rh3 70.7(3) . .
C37 C36 Rh3 70.0(3) . .
C41 C36 Rh3 126.0(4) . .
C36 C37 C38 107.9(4) . .
C36 C37 C42 125.9(5) . .
C38 C37 C42 126.2(5) . .
C36 C37 Rh3 70.9(3) . .
C38 C37 Rh3 70.2(3) . .
C42 C37 Rh3 125.9(4) . .
C39 C38 C37 107.4(4) . .
C39 C38 C43 125.6(5) . .
C37 C38 C43 126.7(5) . .
C39 C38 Rh3 72.0(3) . .
C37 C38 Rh3 70.4(3) . .
C43 C38 Rh3 127.5(4) . .
C35 C39 C38 108.5(4) . .
C35 C39 C44 126.4(5) . .
C38 C39 C44 125.1(5) . .
C35 C39 Rh3 70.0(3) . .
C38 C39 Rh3 69.1(3) . .
C44 C39 Rh3 126.1(4) . .
C46 C45 C49 107.5(5) . .
C46 C45 C50 126.9(6) . .
C49 C45 C50 125.7(6) . .
C46 C45 Rh4 70.4(3) . .
C49 C45 Rh4 69.0(3) . .
C50 C45 Rh4 126.8(4) . .
C45 C46 C47 108.8(5) . .
C45 C46 C51 126.2(6) . .
C47 C46 C51 125.0(6) . .
C45 C46 Rh4 71.1(3) . .
C47 C46 Rh4 69.1(3) . .
C51 C46 Rh4 125.7(4) . .
C48 C47 C46 107.2(5) . .
C48 C47 C52 127.9(6) . .
C46 C47 C52 124.8(6) . .
C48 C47 Rh4 71.5(3) . .
C46 C47 Rh4 71.2(3) . .
C52 C47 Rh4 125.8(4) . .
C47 C48 C49 108.4(5) . .
C47 C48 C53 125.4(6) . .
C49 C48 C53 126.2(5) . .
C47 C48 Rh4 69.5(3) . .
C49 C48 Rh4 69.4(3) . .
C53 C48 Rh4 126.4(4) . .
C48 C49 C45 108.0(5) . .
C48 C49 C54 127.3(5) . .
C45 C49 C54 124.6(5) . .
C48 C49 Rh4 71.3(3) . .
C45 C49 Rh4 71.7(3) . .
C54 C49 Rh4 124.3(4) . .
N5 C55 C56 122.8(5) . .
C55 C56 C57 120.1(5) . .
C58 C57 C56 117.3(4) . .
C58 C57 C60 121.2(4) . .
C56 C57 C60 121.4(4) . .
C59 C58 C57 119.7(4) . .
N5 C59 C58 122.6(4) . .
N6 C60 C61 122.1(4) . .
N6 C60 C57 115.7(4) . .
C61 C60 C57 122.1(4) . .
C62 C61 C60 117.8(5) . .
C61 C62 C63 117.6(5) . .
N7 C63 C62 122.7(4) . .
N7 C63 C64 115.5(4) . .
C62 C63 C64 121.8(4) . .
C65 C64 C68 117.1(4) . .
C65 C64 C63 121.8(4) . .
C68 C64 C63 121.0(4) . .
C66 C65 C64 120.0(5) . .
N8 C66 C65 122.6(4) . .
N8 C67 C68 122.9(5) . .
C67 C68 C64 119.6(5) . .
O2 S1 O1 126.3(6) . .
O2 S1 O3 110.5(6) . .
O1 S1 O3 104.9(5) . .
O2 S1 C69 105.0(3) . .
O1 S1 C69 107.5(4) . .
O3 S1 C69 99.4(5) . .
F2 C69 F1 109.8(7) . .
F2 C69 F3 107.1(8) . .
F1 C69 F3 99.3(8) . .
F2 C69 S1 116.1(5) . .
F1 C69 S1 113.9(6) . .
F3 C69 S1 109.2(6) . .
O4 S2 O5 118.2(12) . .
O4 S2 O6 116.7(13) . .
O5 S2 O6 112.8(11) . .
O4 S2 C70 103.5(10) . .
O5 S2 C70 101.2(11) . .
O6 S2 C70 100.7(13) . .
F5 C70 F6 102.2(18) . .
F5 C70 F4 104.4(16) . .
F6 C70 F4 104.1(17) . .
F5 C70 S2 117.3(16) . .
F6 C70 S2 115.0(15) . .
F4 C70 S2 112.4(15) . .
O4' S2' O5' 114.4(10) . .
O4' S2' O6' 116.0(12) . .
O5' S2' O6' 117.9(15) . .
O4' S2' C70' 100.8(11) . .
O5' S2' C70' 102.2(12) . .
O6' S2' C70' 101.6(12) . .
F4' C70' F5' 109.7(16) . .
F4' C70' F6' 111.5(15) . .
F5' C70' F6' 103.9(14) . .
F4' C70' S2' 109.1(14) . .
F5' C70' S2' 111.0(14) . .
F6' C70' S2' 111.5(11) . .
O8 S3 O9 113.7(4) . .
O8 S3 O7 114.0(7) . .
O9 S3 O7 117.2(5) . .
O8 S3 C71 102.8(6) . .
O9 S3 C71 105.0(6) . .
O7 S3 C71 101.7(7) . .
F9 C71 F7 106.3(13) . .
F9 C71 F8 108.9(14) . .
F7 C71 F8 110.9(13) . .
F9 C71 S3 114.6(11) . .
F7 C71 S3 110.7(10) . .
F8 C71 S3 105.5(11) . .
O12 S4 O11 114.6(5) . .
O12 S4 O10 115.5(6) . .
O11 S4 O10 113.7(5) . .
O12 S4 C72 101.7(4) . .
O11 S4 C72 105.8(4) . .
O10 S4 C72 103.6(4) . .
F12 C72 F10 109.4(7) . .
F12 C72 F11 102.0(7) . .
F10 C72 F11 99.8(7) . .
F12 C72 S4 115.2(7) . .
F10 C72 S4 116.0(5) . .
F11 C72 S4 112.4(5) . .
C73 C74 O13 107.2(17) . .
C76 C75 O13 104.6(16) . .
C75 O13 C74 114.5(17) . .

loop_
_geom_bond_atom_site_label_1
_geom_bond_atom_site_label_2
_geom_bond_distance
_geom_bond_site_symmetry_2
Rh1 N1 2.116(4) .
Rh1 C2 2.125(6) .
Rh1 C1 2.128(6) .
Rh1 C4 2.138(6) .
Rh1 C5 2.140(6) .
Rh1 C3 2.153(6) .
Rh1 Cl2 2.4526(12) 2_556
Rh1 Cl1 2.4649(12) 2_556
Rh2 N4 2.126(4) .
Rh2 C14 2.130(5) .
Rh2 C12 2.145(5) .
Rh2 C13 2.156(5) .
Rh2 C11 2.164(5) .
Rh2 C15 2.166(5) .
Rh2 Cl2 2.4405(11) .
Rh2 Cl1 2.4516(12) .
N1 C25 1.336(6) .
N1 C21 1.343(6) .
N2 N3 1.337(6) .
N2 C26 1.345(6) .
N3 C29 1.339(6) .
N4 C33 1.338(7) .
N4 C32 1.355(7) .
C1 C2 1.412(12) .
C1 C5 1.419(13) .
C1 C6 1.499(12) .
C2 C3 1.370(11) .
C2 C7 1.517(11) .
C3 C4 1.404(10) .
C3 C8 1.490(11) .
C4 C5 1.433(12) .
C4 C9 1.496(11) .
C5 C10 1.504(11) .
C11 C15 1.417(9) .
C11 C12 1.434(8) .
C11 C16 1.488(9) .
C12 C13 1.409(8) .
C12 C17 1.496(9) .
C13 C14 1.450(8) .
C13 C18 1.490(8) .
C14 C15 1.457(8) .
C14 C19 1.483(9) .
C15 C20 1.496(8) .
C21 C22 1.374(7) .
C22 C23 1.389(7) .
C23 C24 1.382(7) .
C23 C26 1.479(7) .
C24 C25 1.382(7) .
C26 C27 1.394(7) .
C27 C28 1.363(7) .
C28 C29 1.395(7) .
C29 C30 1.481(7) .
C30 C31 1.390(7) .
C30 C34 1.390(7) .
C31 C32 1.364(7) .
C33 C34 1.381(7) .
Rh3 N5 2.122(4) .
Rh3 C38 2.132(5) .
Rh3 C37 2.135(5) .
Rh3 C36 2.147(5) .
Rh3 C35 2.150(5) .
Rh3 C39 2.171(4) .
Rh3 Cl4 2.4535(11) 2_767
Rh3 Cl3 2.4556(11) 2_767
Rh4 N8 2.109(4) .
Rh4 C47 2.131(5) .
Rh4 C49 2.133(5) .
Rh4 C48 2.158(5) .
Rh4 C46 2.159(5) .
Rh4 C45 2.169(5) .
Rh4 Cl4 2.4385(11) .
Rh4 Cl3 2.4401(12) .
N5 C55 1.345(6) .
N5 C59 1.350(6) .
N6 C60 1.334(6) .
N6 N7 1.340(6) .
N7 C63 1.333(6) .
N8 C66 1.343(6) .
N8 C67 1.347(7) .
C35 C39 1.422(7) .
C35 C36 1.428(8) .
C35 C40 1.497(7) .
C36 C37 1.431(8) .
C36 C41 1.485(8) .
C37 C38 1.437(7) .
C37 C42 1.496(7) .
C38 C39 1.432(7) .
C38 C43 1.493(7) .
C39 C44 1.490(7) .
C45 C46 1.426(8) .
C45 C49 1.448(7) .
C45 C50 1.478(8) .
C46 C47 1.455(9) .
C46 C51 1.494(8) .
C47 C48 1.431(8) .
C47 C52 1.485(9) .
C48 C49 1.441(8) .
C48 C53 1.488(8) .
C49 C54 1.495(8) .
C55 C56 1.368(7) .
C56 C57 1.392(7) .
C57 C58 1.385(7) .
C57 C60 1.486(6) .
C58 C59 1.381(7) .
C60 C61 1.394(7) .
C61 C62 1.370(7) .
C62 C63 1.392(7) .
C63 C64 1.485(6) .
C64 C65 1.387(7) .
C64 C68 1.400(7) .
C65 C66 1.385(7) .
C67 C68 1.376(7) .
S1 O2 1.361(6) .
S1 O1 1.367(6) .
S1 O3 1.491(8) .
S1 C69 1.788(7) .
F1 C69 1.300(10) .
F2 C69 1.277(8) .
F3 C69 1.323(11) .
S2 O4 1.390(12) .
S2 O5 1.440(13) .
S2 O6 1.465(12) .
S2 C70 1.68(2) .
C70 F5 1.333(18) .
C70 F6 1.343(18) .
C70 F4 1.362(18) .
S2' O4' 1.403(12) .
S2' O5' 1.421(13) .
S2' O6' 1.447(14) .
S2' C70' 1.802(14) .
C70' F4' 1.292(15) .
C70' F5' 1.302(14) .
C70' F6' 1.309(15) .
S3 O8 1.411(7) .
S3 O9 1.412(6) .
S3 O7 1.424(7) .
S3 C71 1.791(15) .
F7 C71 1.336(15) .
F8 C71 1.377(17) .
F9 C71 1.269(15) .
S4 O12 1.405(7) .
S4 O11 1.411(7) .
S4 O10 1.419(7) .
S4 C72 1.739(10) .
F10 C72 1.350(9) .
F11 C72 1.412(10) .
F12 C72 1.309(8) .
C73 C74 1.444(18) .
C74 O13 1.485(17) .
C75 C76 1.41(3) .
C75 O13 1.450(16) .
O14 C77 1.327(13) .
O15 C78 1.381(15) .

loop_
_geom_hbond_atom_site_label_D
_geom_hbond_atom_site_label_H
_geom_hbond_atom_site_label_A
_geom_hbond_distance_DH
_geom_hbond_distance_HA
_geom_hbond_distance_DA
_geom_hbond_angle_DHA
_geom_hbond_site_symmetry_A
O15 H15 O10 0.84 1.93 2.762(13) 169.3 1_655
